data_4335816
loop_
_publ_author_name
'Robert M. Edkins'
'Katharina Fucke'
'Michael J. G. Peach'
'Andrew G. Crawford'
'Todd B. Marder'
'Andrew Beeby'

_publ_section_title
;
 Syntheses, Structures, and Comparison of the Photophysical Properties of
 Cyclometalated Iridium Complexes Containing the Isomeric 1- and
 2-(2'-pyridyl)pyrene Ligands
;
_journal_name_full 'Inorganic Chemistry'
_journal_page_first 9842
_journal_page_last 9860
_journal_paper_doi 10.1021/ic400819f
_journal_volume 52
_journal_year 2013
_chemical_formula_moiety 'C47 H31 Ir N2 O2'
_chemical_formula_sum 'C47 H31 Ir N2 O2'
_chemical_formula_weight 847.94
_chemical_name_systematic
;
 ? 
;
_space_group_crystal_system monoclinic
_space_group_IT_number 15
_space_group_name_Hall '-C 2yc'
_space_group_name_H-M_alt 'C 1 2/c 1'
_symmetry_space_group_name_Hall '-C 2yc'
_symmetry_space_group_name_H-M 'C 1 2/c 1'
_atom_sites_solution_hydrogens geom
_atom_sites_solution_primary direct
_atom_sites_solution_secondary difmap
_audit_creation_date 2012-09-10
_audit_creation_method
;
  Olex2 1.1
  (compiled 2011.11.01 svn.r2039, GUI svn.r3906)
;
_cell_angle_alpha 90.00
_cell_angle_beta 103.6180(10)
_cell_angle_gamma 90.00
_cell_formula_units_Z 8
_cell_length_a 42.795(2)
_cell_length_b 8.9971(4)
_cell_length_c 18.0493(8)
_cell_measurement_reflns_used 2843
_cell_measurement_temperature 120(2)
_cell_measurement_theta_max 24.56
_cell_measurement_theta_min 2.54
_cell_volume 6754.2(5)
_computing_cell_refinement 'Bruker SMART'
_computing_data_collection 'Bruker SMART'
_computing_data_reduction 'Bruker SAINT'
_computing_molecular_graphics
;
O. V. Dolomanov, L. J. Bourhis, R. J. Gildea, J. A. K. Howard and H. Puschmann,
OLEX2: a complete structure solution, refinement and analysis program.
J. Appl. Cryst. (2009). 42, 339-341.
;
_computing_publication_material
;
O. V. Dolomanov, L. J. Bourhis, R. J. Gildea, J. A. K. Howard and H. Puschmann,
OLEX2: a complete structure solution, refinement and analysis program.
J. Appl. Cryst. (2009). 42, 339-341.
;
_computing_structure_refinement
;
olex2.refine (L.J. Bourhis, O.V. Dolomanov, R.J. Gildea, J.A.K. Howard,
H. Puschmann, in preparation, 2011)
;
_computing_structure_solution 'SHELXS-97 (Sheldrick, 1990)'
_diffrn_ambient_temperature 393(2)
_diffrn_measured_fraction_theta_full 0.999
_diffrn_measured_fraction_theta_max 0.999
_diffrn_measurement_device_type 'CCD area detector'
_diffrn_measurement_method 'phi and omega scans'
_diffrn_radiation_monochromator graphite
_diffrn_radiation_type MoK\a
_diffrn_radiation_wavelength 0.71073
_diffrn_reflns_av_R_equivalents 0.1004
_diffrn_reflns_av_unetI/netI 0.1239
_diffrn_reflns_limit_h_max 53
_diffrn_reflns_limit_h_min -53
_diffrn_reflns_limit_k_max 10
_diffrn_reflns_limit_k_min -11
_diffrn_reflns_limit_l_max 21
_diffrn_reflns_limit_l_min -22
_diffrn_reflns_number 21900
_diffrn_reflns_theta_full 26.39
_diffrn_reflns_theta_max 26.39
_diffrn_reflns_theta_min 0.98
_diffrn_source 'fine-focus sealed tube'
_exptl_absorpt_coefficient_mu 3.999
_exptl_absorpt_correction_T_max 1.000000
_exptl_absorpt_correction_T_min 0.718642
_exptl_absorpt_correction_type multi-scan
_exptl_absorpt_process_details SADABS
_exptl_crystal_colour 'dark red'
_exptl_crystal_density_diffrn 1.668
_exptl_crystal_description prism
_exptl_crystal_F_000 3360
_exptl_crystal_size_max 0.08
_exptl_crystal_size_mid 0.05
_exptl_crystal_size_min 0.02
_refine_diff_density_max 1.574
_refine_diff_density_min -0.983
_refine_diff_density_rms 0.154
_refine_ls_extinction_method none
_refine_ls_goodness_of_fit_ref 0.856
_refine_ls_hydrogen_treatment constr
_refine_ls_matrix_type full
_refine_ls_number_parameters 471
_refine_ls_number_reflns 6924
_refine_ls_number_restraints 0
_refine_ls_restrained_S_all 0.856
_refine_ls_R_factor_all 0.0847
_refine_ls_R_factor_gt 0.0395
_refine_ls_shift/su_max 0.001
_refine_ls_shift/su_mean 0.000
_refine_ls_structure_factor_coef Fsqd
_refine_ls_weighting_details 'calc w=1/[\s^2^(Fo^2^)+(0.0144P)^2^+0.0000P] where P=(Fo^2^+2Fc^2^)/3'
_refine_ls_weighting_scheme calc
_refine_ls_wR_factor_gt 0.0627
_refine_ls_wR_factor_ref 0.0724
_reflns_number_gt 4321
_reflns_number_total 6924
_reflns_threshold_expression >2sigma(I)
_cod_data_source_file ic400819f_si_002_2.cif
_cod_data_source_block Ir(2-pypyr)2(acac)
_cod_database_code 4335816

loop_
_space_group_symop_id
_space_group_symop_operation_xyz
1 'x, y, z'
2 '-x, y, -z+1/2'
3 'x+1/2, y+1/2, z'
4 '-x+1/2, y+1/2, -z+1/2'
5 '-x, -y, -z'
6 'x, -y, z-1/2'
7 '-x+1/2, -y+1/2, -z'
8 'x+1/2, -y+1/2, z-1/2'

loop_
_atom_site_label
_atom_site_type_symbol
_atom_site_fract_x
_atom_site_fract_y
_atom_site_fract_z
_atom_site_U_iso_or_equiv
_atom_site_adp_type
_atom_site_occupancy
_atom_site_symmetry_multiplicity
_atom_site_calc_flag
_atom_site_refinement_flags
Ir1 Ir 0.376460(6) 0.29304(3) 0.324467(16) 0.01927(7) Uani 1 1 d .
O3 O 0.34970(10) 0.4110(5) 0.2264(3) 0.0232(11) Uani 1 1 d .
N5 N 0.36714(13) 0.4548(5) 0.3958(3) 0.0248(14) Uani 1 1 d .
O7 O 0.41788(10) 0.4246(5) 0.3203(3) 0.0265(11) Uani 1 1 d .
N1 N 0.38636(12) 0.1497(5) 0.2449(3) 0.0222(13) Uani 1 1 d .
C2 C 0.40371(13) 0.2183(8) 0.4217(3) 0.0191(14) Uani 1 1 d .
C3 C 0.36008(16) 0.0671(7) 0.2090(4) 0.0219(16) Uani 1 1 d .
C4 C 0.32019(14) 0.1996(8) 0.4343(4) 0.0254(15) Uani 1 1 d .
H4 H 0.3370 0.2700 0.4504 0.030 Uiso 1 1 calc R
C5 C 0.45064(14) -0.1998(8) 0.4766(4) 0.0233(14) Uani 1 1 d .
C6 C 0.45448(15) 0.1845(7) 0.5573(4) 0.0231(15) Uani 1 1 d .
C7 C 0.36153(18) 0.5156(8) 0.1946(4) 0.0262(18) Uani 1 1 d .
C8 C 0.31761(15) 0.1254(7) 0.3630(4) 0.0193(15) Uani 1 1 d .
C9 C 0.33930(15) 0.1504(6) 0.3156(4) 0.0188(15) Uani 1 1 d .
C10 C 0.43574(15) 0.3129(7) 0.5437(4) 0.0250(16) Uani 1 1 d .
H10 H 0.4402 0.3921 0.5795 0.030 Uiso 1 1 calc R
C11 C 0.42446(15) -0.1836(7) 0.4119(4) 0.0255(16) Uani 1 1 d .
H11 H 0.4169 -0.2679 0.3813 0.031 Uiso 1 1 calc R
C12 C 0.41040(15) 0.3284(6) 0.4782(4) 0.0194(15) Uani 1 1 d .
C13 C 0.29195(14) 0.0182(6) 0.3420(4) 0.0189(15) Uani 1 1 d .
C14 C 0.29979(14) 0.1738(7) 0.4798(4) 0.0233(16) Uani 1 1 d .
H14 H 0.3024 0.2287 0.5258 0.028 Uiso 1 1 calc R
C15 C 0.24149(16) -0.1901(8) 0.2987(4) 0.0367(19) Uani 1 1 d .
H15 H 0.2241 -0.2579 0.2834 0.044 Uiso 1 1 calc R
C16 C 0.41343(16) 0.1519(7) 0.2209(4) 0.0252(17) Uani 1 1 d .
H16 H 0.4311 0.2097 0.2476 0.030 Uiso 1 1 calc R
C17 C 0.46204(15) -0.0754(7) 0.5234(4) 0.0215(16) Uani 1 1 d .
C18 C 0.48167(15) 0.1675(8) 0.6208(4) 0.0282(18) Uani 1 1 d .
H18 H 0.4885 0.2496 0.6537 0.034 Uiso 1 1 calc R
C19 C 0.33497(15) 0.0603(7) 0.2492(4) 0.0218(16) Uani 1 1 d .
C20 C 0.36195(17) -0.0094(7) 0.1431(4) 0.0285(18) Uani 1 1 d .
H20 H 0.3438 -0.0633 0.1157 0.034 Uiso 1 1 calc R
C21 C 0.41863(17) 0.5214(7) 0.2689(4) 0.0269(17) Uani 1 1 d .
C22 C 0.46597(17) -0.3388(7) 0.4980(4) 0.0307(19) Uani 1 1 d .
H22 H 0.4585 -0.4252 0.4690 0.037 Uiso 1 1 calc R
C23 C 0.41033(15) -0.0510(7) 0.3934(4) 0.0223(16) Uani 1 1 d .
H23 H 0.3936 -0.0430 0.3485 0.027 Uiso 1 1 calc R
C24 C 0.48813(17) -0.0895(8) 0.5879(4) 0.0291(18) Uani 1 1 d .
C25 C 0.41970(15) 0.0782(7) 0.4392(4) 0.0216(16) Uani 1 1 d .
C26 C 0.50271(15) -0.2277(9) 0.6037(4) 0.0354(19) Uani 1 1 d .
H26 H 0.5209 -0.2377 0.6454 0.042 Uiso 1 1 calc R
C27 C 0.27098(15) -0.0091(7) 0.3912(4) 0.0242(16) Uani 1 1 d .
C28 C 0.24598(16) -0.1160(7) 0.3706(4) 0.0289(17) Uani 1 1 d .
C29 C 0.25430(17) 0.0366(8) 0.5088(4) 0.032(2) Uani 1 1 d .
H29 H 0.2566 0.0890 0.5554 0.039 Uiso 1 1 calc R
C30 C 0.44550(15) 0.0625(7) 0.5061(4) 0.0208(16) Uani 1 1 d .
C31 C 0.36402(17) 0.6817(7) 0.4942(4) 0.0345(19) Uani 1 1 d .
H31 H 0.3627 0.7609 0.5282 0.041 Uiso 1 1 calc R
C32 C 0.34481(16) 0.5582(7) 0.3765(4) 0.0287(18) Uani 1 1 d .
H32 H 0.3300 0.5533 0.3282 0.034 Uiso 1 1 calc R
C33 C 0.38909(16) 0.4572(7) 0.4642(4) 0.0233(16) Uani 1 1 d .
C34 C 0.27490(15) 0.0689(7) 0.4615(4) 0.0239(16) Uani 1 1 d .
C35 C 0.22622(17) -0.1456(7) 0.4195(5) 0.036(2) Uani 1 1 d .
H35 H 0.2096 -0.2174 0.4058 0.044 Uiso 1 1 calc R
C36 C 0.38804(17) 0.5736(7) 0.5150(4) 0.0299(18) Uani 1 1 d .
H36 H 0.4033 0.5793 0.5625 0.036 Uiso 1 1 calc R
C37 C 0.30941(16) -0.0382(7) 0.2279(4) 0.0267(17) Uani 1 1 d .
H37 H 0.3069 -0.0914 0.1815 0.032 Uiso 1 1 calc R
C38 C 0.33771(18) 0.5878(8) 0.1306(5) 0.043(2) Uani 1 1 d .
H38A H 0.3303 0.5153 0.0897 0.065 Uiso 1 1 calc R
H38B H 0.3479 0.6719 0.1110 0.065 Uiso 1 1 calc R
H38C H 0.3193 0.6234 0.1493 0.065 Uiso 1 1 calc R
C39 C 0.34259(16) 0.6736(7) 0.4257(4) 0.0309(18) Uani 1 1 d .
H39 H 0.3262 0.7465 0.4116 0.037 Uiso 1 1 calc R
C40 C 0.49777(16) 0.0373(8) 0.6347(4) 0.0319(18) Uani 1 1 d .
H40 H 0.5159 0.0304 0.6767 0.038 Uiso 1 1 calc R
C41 C 0.49153(18) -0.3488(8) 0.5606(5) 0.035(2) Uani 1 1 d .
H41 H 0.5015 -0.4424 0.5740 0.042 Uiso 1 1 calc R
C42 C 0.39344(17) 0.5685(7) 0.2122(4) 0.0293(18) Uani 1 1 d .
H42 H 0.3980 0.6464 0.1808 0.035 Uiso 1 1 calc R
C43 C 0.41620(17) 0.0712(7) 0.1576(4) 0.0303(18) Uani 1 1 d .
H43 H 0.4358 0.0693 0.1418 0.036 Uiso 1 1 calc R
C44 C 0.26163(17) -0.1652(7) 0.2519(4) 0.037(2) Uani 1 1 d .
H44 H 0.2584 -0.2176 0.2050 0.045 Uiso 1 1 calc R
C45 C 0.28749(16) -0.0615(7) 0.2722(4) 0.0281(17) Uani 1 1 d .
C46 C 0.45136(16) 0.5884(7) 0.2735(4) 0.037(2) Uani 1 1 d .
H46A H 0.4607 0.6209 0.3259 0.055 Uiso 1 1 calc R
H46B H 0.4493 0.6739 0.2391 0.055 Uiso 1 1 calc R
H46C H 0.4654 0.5138 0.2586 0.055 Uiso 1 1 calc R
C47 C 0.23065(17) -0.0700(8) 0.4891(4) 0.036(2) Uani 1 1 d .
H47 H 0.2173 -0.0923 0.5229 0.043 Uiso 1 1 calc R
C48 C 0.38928(17) -0.0080(7) 0.1173(4) 0.0320(19) Uani 1 1 d .
H48 H 0.3902 -0.0604 0.0722 0.038 Uiso 1 1 calc R

loop_
_atom_site_aniso_label
_atom_site_aniso_U_11
_atom_site_aniso_U_22
_atom_site_aniso_U_33
_atom_site_aniso_U_23
_atom_site_aniso_U_13
_atom_site_aniso_U_12
Ir1 0.02095(12) 0.01910(12) 0.01738(13) 0.00033(16) 0.00376(9) -0.00005(16)
O3 0.025(3) 0.025(3) 0.017(3) 0.001(2) 0.000(2) -0.001(2)
N5 0.028(3) 0.017(3) 0.029(4) 0.001(3) 0.007(3) -0.002(2)
O7 0.023(3) 0.031(3) 0.024(3) 0.002(2) 0.004(2) -0.002(2)
N1 0.022(3) 0.025(3) 0.022(3) 0.002(2) 0.009(3) 0.005(2)
C2 0.017(3) 0.020(3) 0.021(4) -0.008(3) 0.006(3) -0.007(3)
C3 0.023(4) 0.023(4) 0.018(4) -0.001(3) 0.000(3) 0.000(3)
C4 0.023(3) 0.025(4) 0.024(4) -0.006(4) -0.003(3) 0.002(3)
C5 0.026(3) 0.025(4) 0.023(4) 0.006(4) 0.012(3) 0.005(4)
C6 0.028(4) 0.022(4) 0.018(4) 0.003(3) 0.003(3) -0.006(3)
C7 0.043(5) 0.020(4) 0.017(4) 0.000(3) 0.010(4) 0.005(3)
C8 0.022(4) 0.018(4) 0.018(4) 0.003(3) 0.004(3) 0.003(3)
C9 0.026(4) 0.014(3) 0.015(4) 0.004(3) 0.004(3) 0.003(3)
C10 0.040(4) 0.020(4) 0.017(4) -0.005(3) 0.010(3) -0.007(3)
C11 0.034(4) 0.019(4) 0.026(4) 0.002(3) 0.013(3) 0.003(3)
C12 0.023(4) 0.013(4) 0.024(4) 0.003(3) 0.008(3) -0.009(3)
C13 0.016(3) 0.015(4) 0.024(4) 0.003(3) 0.000(3) -0.001(3)
C14 0.021(4) 0.031(5) 0.016(4) -0.004(3) 0.001(3) 0.000(3)
C15 0.028(4) 0.040(5) 0.041(5) -0.011(4) 0.007(4) -0.013(4)
C16 0.025(4) 0.031(4) 0.020(4) -0.001(3) 0.005(3) 0.009(3)
C17 0.021(4) 0.032(4) 0.014(4) 0.006(3) 0.008(3) -0.004(3)
C18 0.026(4) 0.039(5) 0.019(4) -0.002(3) 0.003(3) -0.012(3)
C19 0.014(4) 0.020(4) 0.031(5) -0.002(3) 0.005(3) 0.002(3)
C20 0.038(5) 0.022(4) 0.026(5) -0.001(3) 0.010(4) -0.003(3)
C21 0.040(5) 0.021(4) 0.023(5) -0.006(3) 0.014(4) -0.003(3)
C22 0.040(5) 0.030(5) 0.021(4) 0.006(3) 0.006(4) -0.002(3)
C23 0.028(4) 0.025(4) 0.016(4) -0.003(3) 0.008(3) 0.001(3)
C24 0.025(4) 0.036(5) 0.032(5) 0.004(4) 0.017(4) -0.001(3)
C25 0.025(4) 0.028(4) 0.018(4) 0.003(3) 0.018(3) -0.005(3)
C26 0.021(4) 0.055(6) 0.026(4) 0.011(4) -0.002(3) 0.006(4)
C27 0.024(4) 0.021(4) 0.027(4) 0.006(3) 0.003(3) 0.011(3)
C28 0.030(4) 0.023(4) 0.038(5) 0.008(4) 0.016(4) 0.000(3)
C29 0.031(5) 0.037(5) 0.030(5) 0.006(4) 0.011(4) 0.002(3)
C30 0.028(4) 0.022(4) 0.017(4) 0.004(3) 0.014(3) -0.003(3)
C31 0.046(5) 0.020(4) 0.044(5) -0.011(4) 0.023(4) -0.007(3)
C32 0.030(4) 0.024(4) 0.032(5) 0.000(4) 0.008(4) 0.005(3)
C33 0.028(4) 0.022(4) 0.019(4) 0.003(3) 0.004(3) -0.010(3)
C34 0.021(4) 0.025(4) 0.027(4) 0.002(3) 0.007(3) 0.002(3)
C35 0.036(5) 0.029(4) 0.046(6) 0.007(4) 0.014(4) -0.006(3)
C36 0.034(4) 0.025(4) 0.031(5) -0.006(3) 0.009(4) -0.008(3)
C37 0.034(4) 0.022(4) 0.026(4) -0.004(3) 0.010(4) -0.002(3)
C38 0.052(5) 0.027(5) 0.049(6) 0.015(4) 0.006(5) 0.001(4)
C39 0.029(4) 0.025(5) 0.041(5) 0.000(4) 0.014(4) 0.002(3)
C40 0.019(4) 0.054(5) 0.019(4) 0.005(4) -0.003(3) -0.002(4)
C41 0.042(5) 0.030(5) 0.037(5) 0.012(4) 0.015(4) 0.012(4)
C42 0.040(5) 0.022(4) 0.024(5) 0.006(3) 0.004(4) -0.007(3)
C43 0.032(4) 0.034(5) 0.029(5) -0.001(4) 0.015(4) 0.001(3)
C44 0.040(5) 0.036(5) 0.035(5) -0.016(4) 0.006(4) -0.011(3)
C45 0.030(4) 0.018(4) 0.036(5) -0.005(3) 0.006(4) -0.004(3)
C46 0.038(5) 0.037(5) 0.039(5) 0.009(4) 0.015(4) -0.005(4)
C47 0.032(5) 0.047(5) 0.032(5) 0.012(4) 0.013(4) -0.004(4)
C48 0.048(5) 0.024(4) 0.028(5) -0.004(3) 0.017(4) 0.009(4)

loop_
_atom_type_symbol
_atom_type_description
_atom_type_scat_dispersion_real
_atom_type_scat_dispersion_imag
_atom_type_scat_source
C C 0.0033 0.0016 'International Tables Vol C Tables 4.2.6.8 and 6.1.1.4'
H H 0.0000 0.0000 'International Tables Vol C Tables 4.2.6.8 and 6.1.1.4'
Ir Ir -1.4442 7.9887 'International Tables Vol C Tables 4.2.6.8 and 6.1.1.4'
N N 0.0061 0.0033 'International Tables Vol C Tables 4.2.6.8 and 6.1.1.4'
O O 0.0106 0.0060 'International Tables Vol C Tables 4.2.6.8 and 6.1.1.4'

loop_
_geom_angle_atom_site_label_1
_geom_angle_atom_site_label_2
_geom_angle_atom_site_label_3
_geom_angle
N5 Ir1 O3 91.3(2)
N5 Ir1 O7 85.10(18)
N5 Ir1 N1 173.6(2)
O7 Ir1 O3 89.05(17)
N1 Ir1 O3 83.79(18)
N1 Ir1 O7 90.82(18)
C2 Ir1 O3 170.2(2)
C2 Ir1 N5 81.1(2)
C2 Ir1 O7 84.2(2)
C2 Ir1 N1 103.4(2)
C2 Ir1 C9 98.2(2)
C9 Ir1 O3 89.5(2)
C9 Ir1 N5 103.6(2)
C9 Ir1 O7 171.2(2)
C9 Ir1 N1 80.4(2)
C7 O3 Ir1 123.2(4)
C32 N5 Ir1 124.9(5)
C32 N5 C33 121.9(6)
C33 N5 Ir1 112.8(4)
C21 O7 Ir1 124.2(4)
C3 N1 Ir1 112.9(4)
C16 N1 Ir1 124.0(4)
C16 N1 C3 122.2(6)
C12 C2 Ir1 112.4(5)
C12 C2 C25 117.1(6)
C25 C2 Ir1 130.1(5)
N1 C3 C19 114.3(6)
N1 C3 C20 117.7(6)
C20 C3 C19 127.8(6)
C8 C4 H4 118.6
C14 C4 H4 118.6
C14 C4 C8 122.8(6)
C11 C5 C22 122.5(7)
C17 C5 C11 120.1(7)
C17 C5 C22 117.4(6)
C10 C6 C18 123.6(6)
C10 C6 C30 117.8(6)
C30 C6 C18 118.6(6)
O3 C7 C38 113.5(7)
O3 C7 C42 128.1(7)
C42 C7 C38 118.4(6)
C4 C8 C13 116.2(6)
C9 C8 C4 123.0(6)
C9 C8 C13 120.8(6)
C8 C9 Ir1 131.8(5)
C8 C9 C19 116.3(5)
C19 C9 Ir1 111.8(4)
C6 C10 H10 119.1
C6 C10 C12 121.8(6)
C12 C10 H10 119.1
C5 C11 H11 119.4
C23 C11 C5 121.1(7)
C23 C11 H11 119.4
C2 C12 C10 121.7(6)
C2 C12 C33 115.0(6)
C10 C12 C33 123.3(6)
C27 C13 C8 120.2(6)
C45 C13 C8 120.3(6)
C45 C13 C27 119.5(6)
C4 C14 H14 118.8
C4 C14 C34 122.4(6)
C34 C14 H14 118.8
C28 C15 H15 119.4
C44 C15 H15 119.4
C44 C15 C28 121.1(7)
N1 C16 H16 119.6
N1 C16 C43 120.8(7)
C43 C16 H16 119.6
C5 C17 C30 118.2(7)
C24 C17 C5 120.9(6)
C24 C17 C30 120.8(6)
C6 C18 H18 119.2
C40 C18 C6 121.5(7)
C40 C18 H18 119.2
C9 C19 C3 116.0(6)
C37 C19 C3 121.5(6)
C37 C19 C9 122.2(6)
C3 C20 H20 119.5
C48 C20 C3 121.0(7)
C48 C20 H20 119.5
O7 C21 C42 127.2(7)
O7 C21 C46 114.4(7)
C42 C21 C46 118.4(6)
C5 C22 H22 119.8
C41 C22 C5 120.4(7)
C41 C22 H22 119.8
C11 C23 H23 119.0
C11 C23 C25 122.0(7)
C25 C23 H23 119.0
C17 C24 C40 118.6(7)
C26 C24 C17 118.5(7)
C26 C24 C40 122.9(8)
C2 C25 C30 120.2(6)
C23 C25 C2 122.3(6)
C23 C25 C30 117.5(6)
C24 C26 H26 119.3
C41 C26 C24 121.3(7)
C41 C26 H26 119.3
C13 C27 C34 120.7(6)
C28 C27 C13 120.0(6)
C28 C27 C34 119.3(6)
C27 C28 C15 119.0(6)
C35 C28 C15 121.1(7)
C35 C28 C27 119.9(7)
C34 C29 H29 119.3
C47 C29 H29 119.3
C47 C29 C34 121.3(7)
C6 C30 C25 120.3(6)
C17 C30 C6 118.9(7)
C17 C30 C25 120.8(6)
C36 C31 H31 119.9
C39 C31 H31 119.9
C39 C31 C36 120.2(7)
N5 C32 H32 119.5
N5 C32 C39 121.0(7)
C39 C32 H32 119.5
N5 C33 C12 114.4(6)
N5 C33 C36 118.9(6)
C36 C33 C12 126.6(7)
C14 C34 C27 117.7(6)
C29 C34 C14 123.4(7)
C29 C34 C27 118.9(6)
C28 C35 H35 119.9
C28 C35 C47 120.3(7)
C47 C35 H35 119.9
C31 C36 H36 120.7
C33 C36 C31 118.6(7)
C33 C36 H36 120.7
C19 C37 H37 118.9
C45 C37 C19 122.3(6)
C45 C37 H37 118.9
C7 C38 H38A 109.5
C7 C38 H38B 109.5
C7 C38 H38C 109.5
H38A C38 H38B 109.5
H38A C38 H38C 109.5
H38B C38 H38C 109.5
C31 C39 C32 119.4(7)
C31 C39 H39 120.3
C32 C39 H39 120.3
C18 C40 C24 121.4(7)
C18 C40 H40 119.3
C24 C40 H40 119.3
C22 C41 H41 119.3
C26 C41 C22 121.4(7)
C26 C41 H41 119.3
C7 C42 H42 116.0
C21 C42 C7 128.0(7)
C21 C42 H42 116.0
C16 C43 H43 120.8
C16 C43 C48 118.4(6)
C48 C43 H43 120.8
C15 C44 H44 119.5
C15 C44 C45 120.9(7)
C45 C44 H44 119.5
C13 C45 C44 119.4(6)
C37 C45 C13 117.8(6)
C37 C45 C44 122.7(7)
C21 C46 H46A 109.5
C21 C46 H46B 109.5
C21 C46 H46C 109.5
H46A C46 H46B 109.5
H46A C46 H46C 109.5
H46B C46 H46C 109.5
C29 C47 C35 120.2(7)
C29 C47 H47 119.9
C35 C47 H47 119.9
C20 C48 C43 119.7(7)
C20 C48 H48 120.1
C43 C48 H48 120.1

loop_
_geom_bond_atom_site_label_1
_geom_bond_atom_site_label_2
_geom_bond_distance
Ir1 O3 2.149(4)
Ir1 N5 2.044(5)
Ir1 O7 2.147(4)
Ir1 N1 2.047(5)
Ir1 C2 1.982(6)
Ir1 C9 2.020(6)
O3 C7 1.268(7)
N5 C32 1.321(8)
N5 C33 1.365(8)
O7 C21 1.279(8)
N1 C3 1.376(8)
N1 C16 1.329(7)
C2 C12 1.403(8)
C2 C25 1.434(9)
C3 C19 1.432(8)
C3 C20 1.393(9)
C4 H4 0.9500
C4 C8 1.431(8)
C4 C14 1.352(8)
C5 C11 1.422(9)
C5 C17 1.418(9)
C5 C22 1.423(9)
C6 C10 1.395(8)
C6 C18 1.436(9)
C6 C30 1.428(9)
C7 C38 1.497(10)
C7 C42 1.410(9)
C8 C9 1.421(8)
C8 C13 1.444(8)
C9 C19 1.423(9)
C10 H10 0.9500
C10 C12 1.410(9)
C11 H11 0.9500
C11 C23 1.343(8)
C12 C33 1.460(8)
C13 C27 1.424(8)
C13 C45 1.423(9)
C14 H14 0.9500
C14 C34 1.403(8)
C15 H15 0.9500
C15 C28 1.431(10)
C15 C44 1.360(9)
C16 H16 0.9500
C16 C43 1.382(9)
C17 C24 1.417(10)
C17 C30 1.426(8)
C18 H18 0.9500
C18 C40 1.352(9)
C19 C37 1.390(8)
C20 H20 0.9500
C20 C48 1.356(9)
C21 C42 1.367(10)
C21 C46 1.509(9)
C22 H22 0.9500
C22 C41 1.378(10)
C23 H23 0.9500
C23 C25 1.428(9)
C24 C26 1.391(9)
C24 C40 1.421(9)
C25 C30 1.438(9)
C26 H26 0.9500
C26 C41 1.358(9)
C27 C28 1.421(9)
C27 C34 1.426(9)
C28 C35 1.385(9)
C29 H29 0.9500
C29 C34 1.394(9)
C29 C47 1.379(9)
C31 H31 0.9500
C31 C36 1.401(9)
C31 C39 1.357(10)
C32 H32 0.9500
C32 C39 1.383(9)
C33 C36 1.399(9)
C35 H35 0.9500
C35 C47 1.402(10)
C36 H36 0.9500
C37 H37 0.9500
C37 C45 1.383(8)
C38 H38A 0.9800
C38 H38B 0.9800
C38 H38C 0.9800
C39 H39 0.9500
C40 H40 0.9500
C41 H41 0.9500
C42 H42 0.9500
C43 H43 0.9500
C43 C48 1.403(9)
C44 H44 0.9500
C44 C45 1.428(9)
C46 H46A 0.9800
C46 H46B 0.9800
C46 H46C 0.9800
C47 H47 0.9500
C48 H48 0.9500
